data_4330559
loop_
_publ_author_name
'Sarath Wanniarachchi'
'Brendan J. Liddle'
'Brandon Kizer'
'Jeewantha S. Hewage'
'Sergey V. Lindeman'
'James R. Gardinier'

_publ_contact_author_name
;
;
_publ_section_title
;
 Syntheses and Electronic Properties of Rhodium(III) Complexes Bearing a
 Redox-Active Ligand
;
_journal_name_full 'Inorganic Chemistry'
_journal_page_first 10572
_journal_page_last 10580
_journal_paper_doi 10.1021/ic300772h
_journal_volume 51
_journal_year 2012
_chemical_absolute_configuration unk
_chemical_formula_moiety 'C20 H18 Cl3 N5 Rh, C8 H20 N'
_chemical_formula_sum 'C28 H38 Cl3 N6 Rh'
_chemical_formula_weight 667.90
_chemical_name_systematic
;
 ? 
;
_space_group_crystal_system tetragonal
_space_group_IT_number 82
_space_group_name_Hall 'I -4'
_space_group_name_H-M_alt 'I -4'
_symmetry_space_group_name_Hall 'I -4'
_symmetry_space_group_name_H-M 'I -4'
_atom_sites_solution_hydrogens geom
_atom_sites_solution_primary direct
_atom_sites_solution_secondary difmap
_audit_creation_date 2011-09-14
_audit_creation_method
;
  Olex2 1.1
  (compiled 2011.09.07 svn.r1971, GUI svn.r3853)
;
_cell_angle_alpha 90.00
_cell_angle_beta 90.00
_cell_angle_gamma 90.00
_cell_formula_units_Z 8
_cell_length_a 20.0852(2)
_cell_length_b 20.0852(2)
_cell_length_c 14.8181(2)
_cell_measurement_reflns_used 7399
_cell_measurement_temperature 100(2)
_cell_measurement_theta_max 67
_cell_measurement_theta_min 3
_cell_volume 5977.85(12)
_computing_cell_refinement 'SAINT v7.23A (Bruker, 2005)'
_computing_data_collection 'APEX2 v2.1-4 (Bruker, 2007)'
_computing_data_reduction 'SADABS-2004/1 (Bruker, 2005)'
_computing_molecular_graphics
;
O. V. Dolomanov, L. J. Bourhis, R. J. Gildea, J. A. K. Howard and H. Puschmann,
OLEX2: a complete structure solution, refinement and analysis program.
J. Appl. Cryst. (2009). 42, 339-341.
;
_computing_publication_material
;
O. V. Dolomanov, L. J. Bourhis, R. J. Gildea, J. A. K. Howard and H. Puschmann,
OLEX2: a complete structure solution, refinement and analysis program.
J. Appl. Cryst. (2009). 42, 339-341.
;
_computing_structure_refinement
;
olex2.refine (L.J. Bourhis, O.V. Dolomanov, R.J. Gildea, J.A.K. Howard,
H. Puschmann, in preparation, 2011)
;
_computing_structure_solution 'XS/SHELXTL v6.12 (Bruker, 2001)'
_diffrn_ambient_temperature 100(2)
_diffrn_measured_fraction_theta_full 0.977
_diffrn_measured_fraction_theta_max 0.977
_diffrn_measurement_device_type 'Bruker APEX2 CCD detector'
_diffrn_measurement_method '\w scans'
_diffrn_radiation_monochromator graphite
_diffrn_radiation_type CuK\a
_diffrn_radiation_wavelength 1.54178
_diffrn_reflns_av_R_equivalents 0.0155
_diffrn_reflns_av_unetI/netI 0.0103
_diffrn_reflns_limit_h_max 24
_diffrn_reflns_limit_h_min -24
_diffrn_reflns_limit_k_max 24
_diffrn_reflns_limit_k_min 0
_diffrn_reflns_limit_l_max 17
_diffrn_reflns_limit_l_min 0
_diffrn_reflns_number 25241
_diffrn_reflns_theta_full 67.97
_diffrn_reflns_theta_max 67.97
_diffrn_reflns_theta_min 3.11
_diffrn_source 'fine-focus sealed tube'
_exptl_absorpt_coefficient_mu 7.307
_exptl_absorpt_correction_T_max 0.5003
_exptl_absorpt_correction_T_min 0.2430
_exptl_absorpt_correction_type numerical
_exptl_absorpt_process_details
;
 numerical (based on real shape of the crystal) absorption
 correction followed by:
 SADABS. Program for empirical absorption correction of
 area-detector data. University of Goetingen. Germany. 
 Sheldrick, G. M. 1996
;
_exptl_crystal_colour 'dark green'
_exptl_crystal_density_diffrn 1.484
_exptl_crystal_description prism
_exptl_crystal_F_000 2752
_exptl_crystal_size_max 0.27
_exptl_crystal_size_mid 0.12
_exptl_crystal_size_min 0.11
_refine_diff_density_max 0.325
_refine_diff_density_min -0.263
_refine_diff_density_rms 0.041
_refine_ls_abs_structure_details 'Flack H D (1983), Acta Cryst. A39, 876-881'
_refine_ls_abs_structure_Flack -0.010(3)
_refine_ls_extinction_method none
_refine_ls_goodness_of_fit_ref 1.087
_refine_ls_hydrogen_treatment constr
_refine_ls_matrix_type full
_refine_ls_number_parameters 349
_refine_ls_number_reflns 5216
_refine_ls_number_restraints 0
_refine_ls_restrained_S_all 1.087
_refine_ls_R_factor_all 0.0146
_refine_ls_R_factor_gt 0.0146
_refine_ls_shift/su_max 0.004
_refine_ls_shift/su_mean 0.000
_refine_ls_structure_factor_coef Fsqd
_refine_ls_weighting_details 'calc w=1/[\s^2^(Fo^2^)+(0.0251P)^2^+2.8404P] where P=(Fo^2^+2Fc^2^)/3'
_refine_ls_weighting_scheme calc
_refine_ls_wR_factor_gt 0.0380
_refine_ls_wR_factor_ref 0.0380
_reflns_number_gt 5206
_reflns_number_total 5216
_reflns_threshold_expression >2sigma(I)
_cod_data_source_file ic300772h_si_003_02.cif
_cod_data_source_block 2_gard7fa
_cod_database_code 4330559

loop_
_space_group_symop_id
_space_group_symop_operation_xyz
1 'x, y, z'
2 '-x, -y, z'
3 'y, -x, -z'
4 '-y, x, -z'
5 'x+1/2, y+1/2, z+1/2'
6 '-x+1/2, -y+1/2, z+1/2'
7 'y+1/2, -x+1/2, -z+1/2'
8 '-y+1/2, x+1/2, -z+1/2'

loop_
_atom_site_label
_atom_site_type_symbol
_atom_site_fract_x
_atom_site_fract_y
_atom_site_fract_z
_atom_site_U_iso_or_equiv
_atom_site_adp_type
_atom_site_occupancy
_atom_site_symmetry_multiplicity
_atom_site_calc_flag
_atom_site_refinement_flags
Rh1 Rh 0.669599(6) 0.632453(6) 0.793683(8) 0.01237(4) Uani 1 1 d .
Cl1 Cl 0.55825(2) 0.67300(2) 0.77646(3) 0.02002(9) Uani 1 1 d .
Cl2 Cl 0.68353(2) 0.70119(2) 0.91988(3) 0.01912(9) Uani 1 1 d .
Cl3 Cl 0.65400(2) 0.568700(19) 0.66199(3) 0.01617(8) Uani 1 1 d .
N1 N 0.76323(7) 0.59808(7) 0.80973(10) 0.0167(3) Uani 1 1 d .
N11 N 0.70668(7) 0.70618(7) 0.71797(10) 0.0154(3) Uani 1 1 d .
N12 N 0.76408(7) 0.69935(7) 0.66947(10) 0.0146(3) Uani 1 1 d .
N21 N 0.63835(7) 0.55388(7) 0.86809(10) 0.0157(3) Uani 1 1 d .
N22 N 0.67830(7) 0.52018(7) 0.92710(10) 0.0168(3) Uani 1 1 d .
C1 C 0.80583(9) 0.59454(9) 0.73703(12) 0.0161(3) Uani 1 1 d .
C2 C 0.80235(8) 0.63947(8) 0.66458(12) 0.0155(3) Uani 1 1 d .
C3 C 0.83940(9) 0.62986(9) 0.58592(12) 0.0177(4) Uani 1 1 d .
H3 H 0.8343 0.6601 0.5372 0.021 Uiso 1 1 calc R
C4 C 0.88347(9) 0.57721(10) 0.57739(14) 0.0212(4) Uani 1 1 d .
C5 C 0.89120(9) 0.53519(9) 0.65132(14) 0.0216(4) Uani 1 1 d .
H5 H 0.9230 0.5003 0.6485 0.026 Uiso 1 1 calc R
C6 C 0.85364(9) 0.54311(9) 0.72861(12) 0.0183(4) Uani 1 1 d .
H6 H 0.8601 0.5132 0.7775 0.022 Uiso 1 1 calc R
C7 C 0.91920(10) 0.56523(11) 0.48894(15) 0.0283(4) Uani 1 1 d .
H7a H 0.8937 0.5334 0.4525 0.042 Uiso 1 1 calc R
H7b H 0.9636 0.5471 0.5010 0.042 Uiso 1 1 calc R
H7c H 0.9234 0.6074 0.4561 0.042 Uiso 1 1 calc R
C11 C 0.68625(9) 0.76844(8) 0.70697(13) 0.0191(3) Uani 1 1 d .
H11 H 0.6478 0.7871 0.7342 0.023 Uiso 1 1 calc R
C12 C 0.72968(10) 0.80261(9) 0.64931(12) 0.0210(4) Uani 1 1 d .
H12 H 0.7261 0.8474 0.6294 0.025 Uiso 1 1 calc R
C13 C 0.77846(9) 0.75771(9) 0.62771(12) 0.0187(4) Uani 1 1 d .
H13 H 0.8158 0.7660 0.5901 0.022 Uiso 1 1 calc R
C21 C 0.58344(9) 0.51807(10) 0.85831(12) 0.0201(4) Uani 1 1 d .
H21 H 0.5470 0.5298 0.8207 0.024 Uiso 1 1 calc R
C22 C 0.58679(10) 0.46053(9) 0.91111(13) 0.0221(4) Uani 1 1 d .
H22 H 0.5541 0.4266 0.9163 0.026 Uiso 1 1 calc R
C23 C 0.64708(10) 0.46353(9) 0.95363(13) 0.0207(4) Uani 1 1 d .
H23 H 0.6642 0.4315 0.9947 0.025 Uiso 1 1 calc R
C31 C 0.78376(9) 0.57834(9) 0.89476(12) 0.0164(3) Uani 1 1 d .
C32 C 0.74208(9) 0.54330(9) 0.95477(12) 0.0172(4) Uani 1 1 d .
C33 C 0.76252(9) 0.52731(9) 1.04241(12) 0.0194(4) Uani 1 1 d .
H33 H 0.7326 0.5047 1.0815 0.023 Uiso 1 1 calc R
C34 C 0.82541(10) 0.54382(9) 1.07311(13) 0.0212(4) Uani 1 1 d .
C35 C 0.86748(9) 0.57813(9) 1.01419(13) 0.0211(4) Uani 1 1 d .
H35 H 0.9109 0.5900 1.0337 0.025 Uiso 1 1 calc R
C36 C 0.84723(9) 0.59509(9) 0.92837(13) 0.0193(4) Uani 1 1 d .
H36 H 0.8771 0.6189 0.8906 0.023 Uiso 1 1 calc R
C37 C 0.84677(11) 0.52768(11) 1.16855(14) 0.0277(4) Uani 1 1 d .
H37a H 0.8882 0.5020 1.1671 0.042 Uiso 1 1 calc R
H37b H 0.8120 0.5015 1.1983 0.042 Uiso 1 1 calc R
H37c H 0.8539 0.5691 1.2021 0.042 Uiso 1 1 calc R
N2 N 0.86643(7) 0.84409(8) 0.89171(10) 0.0176(3) Uani 1 1 d .
C41 C 0.85329(9) 0.78609(10) 0.82818(13) 0.0218(4) Uani 1 1 d .
H41a H 0.8338 0.7490 0.8634 0.026 Uiso 1 1 calc R
H41b H 0.8198 0.8001 0.7831 0.026 Uiso 1 1 calc R
C42 C 0.91391(10) 0.76038(10) 0.77871(15) 0.0295(5) Uani 1 1 d .
H42a H 0.9030 0.7183 0.7488 0.044 Uiso 1 1 calc R
H42b H 0.9502 0.7531 0.8218 0.044 Uiso 1 1 calc R
H42c H 0.9279 0.7931 0.7334 0.044 Uiso 1 1 calc R
C43 C 0.80032(9) 0.86315(11) 0.93499(13) 0.0243(4) Uani 1 1 d .
H43a H 0.7785 0.8221 0.9573 0.029 Uiso 1 1 calc R
H43b H 0.8095 0.8918 0.9879 0.029 Uiso 1 1 calc R
C44 C 0.75210(10) 0.89941(11) 0.87318(15) 0.0290(4) Uani 1 1 d .
H44a H 0.7110 0.9092 0.9062 0.044 Uiso 1 1 calc R
H44b H 0.7419 0.8713 0.8209 0.044 Uiso 1 1 calc R
H44c H 0.7723 0.9411 0.8526 0.044 Uiso 1 1 calc R
C45 C 0.89612(9) 0.90147(10) 0.83855(13) 0.0213(4) Uani 1 1 d .
H45a H 0.9382 0.8864 0.8103 0.026 Uiso 1 1 calc R
H45b H 0.8650 0.9137 0.7894 0.026 Uiso 1 1 calc R
C46 C 0.91027(11) 0.96267(10) 0.89472(16) 0.0319(5) Uani 1 1 d .
H46a H 0.9222 0.9998 0.8549 0.048 Uiso 1 1 calc R
H46b H 0.9472 0.9535 0.9361 0.048 Uiso 1 1 calc R
H46c H 0.8705 0.9744 0.9296 0.048 Uiso 1 1 calc R
C47 C 0.91546(9) 0.82542(10) 0.96561(13) 0.0215(4) Uani 1 1 d .
H47a H 0.9608 0.8245 0.9393 0.026 Uiso 1 1 calc R
H47b H 0.9148 0.8607 1.0122 0.026 Uiso 1 1 calc R
C48 C 0.90249(12) 0.75938(13) 1.01094(17) 0.0399(6) Uani 1 1 d .
H48a H 0.9298 0.7559 1.0656 0.060 Uiso 1 1 calc R
H48b H 0.9140 0.7231 0.9695 0.060 Uiso 1 1 calc R
H48c H 0.8553 0.7562 1.0272 0.060 Uiso 1 1 calc R

loop_
_atom_site_aniso_label
_atom_site_aniso_U_11
_atom_site_aniso_U_22
_atom_site_aniso_U_33
_atom_site_aniso_U_23
_atom_site_aniso_U_13
_atom_site_aniso_U_12
Rh1 0.01302(6) 0.01394(6) 0.01017(6) 0.00018(5) 0.00078(5) 0.00021(5)
Cl1 0.01571(18) 0.0239(2) 0.0204(2) -0.00168(16) 0.00031(16) 0.00413(16)
Cl2 0.0224(2) 0.0222(2) 0.01271(18) -0.00405(16) 0.00071(16) -0.00177(17)
Cl3 0.0197(2) 0.01579(19) 0.01303(19) -0.00209(15) 0.00050(15) -0.00065(16)
N1 0.0150(7) 0.0196(7) 0.0157(8) 0.0041(6) 0.0012(6) 0.0017(6)
N11 0.0174(7) 0.0165(7) 0.0123(7) 0.0004(6) 0.0008(6) 0.0003(6)
N12 0.0166(7) 0.0149(7) 0.0123(7) 0.0007(6) -0.0011(6) -0.0008(6)
N21 0.0155(7) 0.0184(7) 0.0131(7) 0.0017(6) 0.0013(6) -0.0002(6)
N22 0.0178(7) 0.0176(7) 0.0151(7) 0.0029(6) 0.0021(6) 0.0002(6)
C1 0.0149(8) 0.0159(8) 0.0176(9) -0.0021(7) 0.0000(7) -0.0040(7)
C2 0.0137(8) 0.0159(8) 0.0168(8) -0.0019(7) 0.0001(7) -0.0023(7)
C3 0.0174(8) 0.0191(8) 0.0165(9) -0.0010(7) 0.0015(7) -0.0059(7)
C4 0.0158(9) 0.0237(9) 0.0243(10) -0.0052(8) 0.0058(7) -0.0058(7)
C5 0.0161(9) 0.0176(9) 0.0310(11) -0.0058(8) 0.0017(8) 0.0009(7)
C6 0.0167(8) 0.0175(8) 0.0206(10) 0.0017(7) -0.0004(7) -0.0022(7)
C7 0.0238(10) 0.0310(10) 0.0301(11) -0.0033(9) 0.0096(8) -0.0007(8)
C11 0.0218(8) 0.0177(8) 0.0179(8) -0.0010(8) -0.0011(8) 0.0034(7)
C12 0.0281(10) 0.0159(8) 0.0190(9) 0.0034(7) -0.0055(8) -0.0002(8)
C13 0.0240(9) 0.0195(8) 0.0127(9) 0.0035(7) -0.0007(7) -0.0055(7)
C21 0.0186(9) 0.0253(9) 0.0164(9) -0.0005(7) 0.0024(7) -0.0030(7)
C22 0.0233(9) 0.0215(9) 0.0213(10) 0.0002(8) 0.0049(7) -0.0054(8)
C23 0.0256(10) 0.0182(9) 0.0184(9) 0.0022(7) 0.0044(7) -0.0015(7)
C31 0.0183(8) 0.0140(8) 0.0170(9) 0.0002(7) 0.0009(7) 0.0026(7)
C32 0.0179(8) 0.0159(8) 0.0178(9) 0.0001(7) 0.0007(7) 0.0032(7)
C33 0.0245(9) 0.0180(9) 0.0158(9) 0.0015(7) 0.0019(7) 0.0036(7)
C34 0.0283(10) 0.0181(9) 0.0172(9) -0.0004(7) -0.0032(8) 0.0087(8)
C35 0.0181(9) 0.0201(9) 0.0249(10) -0.0011(8) -0.0039(8) 0.0026(7)
C36 0.0173(9) 0.0194(9) 0.0212(9) 0.0028(7) -0.0001(7) 0.0008(7)
C37 0.0305(10) 0.0335(11) 0.0191(9) -0.0006(8) -0.0058(8) 0.0095(9)
N2 0.0162(7) 0.0211(8) 0.0154(7) -0.0019(6) 0.0003(6) -0.0018(6)
C41 0.0197(9) 0.0230(9) 0.0225(9) -0.0060(7) -0.0044(7) -0.0012(8)
C42 0.0243(9) 0.0291(10) 0.0352(12) -0.0158(9) -0.0046(9) 0.0023(8)
C43 0.0184(9) 0.0341(11) 0.0203(9) -0.0068(9) 0.0038(7) -0.0010(8)
C44 0.0202(9) 0.0374(12) 0.0294(11) -0.0092(9) 0.0006(8) 0.0057(9)
C45 0.0206(9) 0.0223(9) 0.0209(9) 0.0027(8) -0.0012(7) -0.0008(8)
C46 0.0360(11) 0.0226(10) 0.0371(12) -0.0008(9) -0.0050(10) -0.0030(9)
C47 0.0203(9) 0.0274(10) 0.0169(9) 0.0009(8) -0.0029(7) -0.0023(8)
C48 0.0390(13) 0.0464(13) 0.0342(13) 0.0201(11) -0.0101(10) -0.0168(11)

loop_
_atom_type_symbol
_atom_type_description
_atom_type_scat_dispersion_real
_atom_type_scat_dispersion_imag
_atom_type_scat_source
C C 0.0181 0.0091 'International Tables Vol C Tables 4.2.6.8 and 6.1.1.4'
H H 0.0000 0.0000 'International Tables Vol C Tables 4.2.6.8 and 6.1.1.4'
N N 0.0311 0.0180 'International Tables Vol C Tables 4.2.6.8 and 6.1.1.4'
Cl Cl 0.3639 0.7018 'International Tables Vol C Tables 4.2.6.8 and 6.1.1.4'
Rh Rh 0.0927 3.6045 'International Tables Vol C Tables 4.2.6.8 and 6.1.1.4'

loop_
_geom_angle_atom_site_label_1
_geom_angle_atom_site_label_2
_geom_angle_atom_site_label_3
_geom_angle
Cl2 Rh1 Cl1 89.782(15)
Cl2 Rh1 Cl3 176.764(15)
Cl3 Rh1 Cl1 88.416(14)
N1 Rh1 Cl1 179.33(4)
N1 Rh1 Cl2 89.78(4)
N1 Rh1 Cl3 92.04(4)
N1 Rh1 N21 87.60(6)
N11 Rh1 Cl1 92.08(4)
N11 Rh1 Cl2 88.10(4)
N11 Rh1 Cl3 89.27(4)
N11 Rh1 N1 88.41(6)
N11 Rh1 N21 175.68(6)
N21 Rh1 Cl1 91.93(4)
N21 Rh1 Cl2 93.54(4)
N21 Rh1 Cl3 89.21(4)
C1 N1 Rh1 120.30(11)
C1 N1 C31 120.81(15)
C31 N1 Rh1 118.89(11)
N12 N11 Rh1 122.33(11)
C11 N11 Rh1 130.65(12)
C11 N11 N12 106.94(14)
N11 N12 C2 124.43(14)
C13 N12 N11 109.45(14)
C13 N12 C2 126.12(15)
N22 N21 Rh1 123.54(11)
C21 N21 Rh1 128.44(13)
C21 N21 N22 106.86(15)
N21 N22 C32 123.47(14)
C23 N22 N21 109.23(15)
C23 N22 C32 127.30(16)
N1 C1 C2 122.25(16)
N1 C1 C6 121.86(16)
C2 C1 C6 115.80(16)
C1 C2 N12 121.93(16)
C3 C2 N12 116.44(16)
C3 C2 C1 121.52(16)
C2 C3 H3 119.2
C4 C3 C2 121.50(18)
C4 C3 H3 119.2
C3 C4 C5 117.54(17)
C3 C4 C7 120.24(19)
C5 C4 C7 122.17(18)
C4 C5 H5 119.3
C6 C5 C4 121.48(17)
C6 C5 H5 119.3
C1 C6 H6 119.1
C5 C6 C1 121.86(17)
C5 C6 H6 119.1
C4 C7 H7a 109.5
C4 C7 H7b 109.5
C4 C7 H7c 109.5
H7a C7 H7b 109.5
H7a C7 H7c 109.5
H7b C7 H7c 109.5
N11 C11 H11 124.9
N11 C11 C12 110.14(16)
C12 C11 H11 124.9
C11 C12 H12 127.3
C13 C12 C11 105.39(16)
C13 C12 H12 127.3
N12 C13 C12 108.07(16)
N12 C13 H13 126.0
C12 C13 H13 126.0
N21 C21 H21 124.8
N21 C21 C22 110.35(17)
C22 C21 H21 124.8
C21 C22 H22 127.3
C23 C22 C21 105.33(17)
C23 C22 H22 127.3
N22 C23 C22 108.23(17)
N22 C23 H23 125.9
C22 C23 H23 125.9
N1 C31 C32 122.73(16)
N1 C31 C36 121.52(16)
C36 C31 C32 115.68(16)
C31 C32 N22 121.05(16)
C33 C32 N22 117.17(16)
C33 C32 C31 121.72(17)
C32 C33 H33 119.4
C34 C33 C32 121.22(17)
C34 C33 H33 119.4
C33 C34 C35 117.72(17)
C33 C34 C37 121.01(18)
C35 C34 C37 121.23(18)
C34 C35 H35 119.3
C36 C35 C34 121.35(17)
C36 C35 H35 119.3
C31 C36 H36 118.9
C35 C36 C31 122.29(17)
C35 C36 H36 118.9
C34 C37 H37a 109.5
C34 C37 H37b 109.5
C34 C37 H37c 109.5
H37a C37 H37b 109.5
H37a C37 H37c 109.5
H37b C37 H37c 109.5
C41 N2 C43 107.56(14)
C41 N2 C47 111.68(14)
C45 N2 C41 109.18(14)
C45 N2 C43 111.73(15)
C45 N2 C47 107.86(13)
C47 N2 C43 108.86(14)
N2 C41 H41a 108.5
N2 C41 H41b 108.5
H41a C41 H41b 107.5
C42 C41 N2 114.96(15)
C42 C41 H41a 108.5
C42 C41 H41b 108.5
C41 C42 H42a 109.5
C41 C42 H42b 109.5
C41 C42 H42c 109.5
H42a C42 H42b 109.5
H42a C42 H42c 109.5
H42b C42 H42c 109.5
N2 C43 H43a 108.5
N2 C43 H43b 108.5
H43a C43 H43b 107.5
C44 C43 N2 114.98(16)
C44 C43 H43a 108.5
C44 C43 H43b 108.5
C43 C44 H44a 109.5
C43 C44 H44b 109.5
C43 C44 H44c 109.5
H44a C44 H44b 109.5
H44a C44 H44c 109.5
H44b C44 H44c 109.5
N2 C45 H45a 108.8
N2 C45 H45b 108.8
H45a C45 H45b 107.7
C46 C45 N2 113.93(16)
C46 C45 H45a 108.8
C46 C45 H45b 108.8
C45 C46 H46a 109.5
C45 C46 H46b 109.5
C45 C46 H46c 109.5
H46a C46 H46b 109.5
H46a C46 H46c 109.5
H46b C46 H46c 109.5
N2 C47 H47a 108.5
N2 C47 H47b 108.5
H47a C47 H47b 107.5
C48 C47 N2 115.20(16)
C48 C47 H47a 108.5
C48 C47 H47b 108.5
C47 C48 H48a 109.5
C47 C48 H48b 109.5
C47 C48 H48c 109.5
H48a C48 H48b 109.5
H48a C48 H48c 109.5
H48b C48 H48c 109.5

loop_
_geom_bond_atom_site_label_1
_geom_bond_atom_site_label_2
_geom_bond_distance
Rh1 Cl1 2.3937(4)
Rh1 Cl2 2.3413(4)
Rh1 Cl3 2.3549(4)
Rh1 N1 2.0174(14)
Rh1 N11 2.0016(14)
Rh1 N21 2.0248(15)
N1 C1 1.377(2)
N1 C31 1.384(2)
N11 N12 1.365(2)
N11 C11 1.326(2)
N12 C2 1.429(2)
N12 C13 1.357(2)
N21 N22 1.366(2)
N21 C21 1.325(2)
N22 C23 1.357(2)
N22 C32 1.423(2)
C2 C1 1.404(3)
C2 C3 1.396(3)
C3 H3 0.9500
C3 C4 1.385(3)
C4 C5 1.392(3)
C5 H5 0.9500
C5 C6 1.381(3)
C6 C1 1.416(3)
C6 H6 0.9500
C7 C4 1.513(3)
C7 H7a 0.9800
C7 H7b 0.9800
C7 H7c 0.9800
C11 H11 0.9500
C11 C12 1.401(3)
C12 H12 0.9500
C12 C13 1.370(3)
C13 H13 0.9500
C21 H21 0.9500
C21 C22 1.397(3)
C22 H22 0.9500
C22 C23 1.366(3)
C23 H23 0.9500
C32 C31 1.410(3)
C32 C33 1.399(3)
C33 H33 0.9500
C33 C34 1.383(3)
C34 C35 1.397(3)
C35 H35 0.9500
C35 C36 1.378(3)
C36 C31 1.409(3)
C36 H36 0.9500
C37 C34 1.513(3)
C37 H37a 0.9800
C37 H37b 0.9800
C37 H37c 0.9800
N2 C41 1.521(2)
N2 C43 1.523(2)
N2 C45 1.518(2)
N2 C47 1.520(2)
C41 H41a 0.9900
C41 H41b 0.9900
C41 C42 1.512(3)
C42 H42a 0.9800
C42 H42b 0.9800
C42 H42c 0.9800
C43 H43a 0.9900
C43 H43b 0.9900
C43 C44 1.519(3)
C44 H44a 0.9800
C44 H44b 0.9800
C44 H44c 0.9800
C45 H45a 0.9900
C45 H45b 0.9900
C45 C46 1.511(3)
C46 H46a 0.9800
C46 H46b 0.9800
C46 H46c 0.9800
C47 H47a 0.9900
C47 H47b 0.9900
C47 C48 1.509(3)
C48 H48a 0.9800
C48 H48b 0.9800
C48 H48c 0.9800

loop_
_geom_torsion_atom_site_label_1
_geom_torsion_atom_site_label_2
_geom_torsion_atom_site_label_3
_geom_torsion_atom_site_label_4
_geom_torsion
Rh1 N1 C1 C2 31.0(2)
Rh1 N1 C1 C6 -145.61(14)
Rh1 N1 C31 C32 39.3(2)
Rh1 N1 C31 C36 -137.53(15)
Rh1 N11 N12 C2 2.2(2)
Rh1 N11 N12 C13 -177.66(11)
Rh1 N11 C11 C12 177.89(13)
Rh1 N21 N22 C23 -168.90(12)
Rh1 N21 N22 C32 11.5(2)
Rh1 N21 C21 C22 168.04(13)
Cl1 Rh1 N1 C1 178(100)
Cl1 Rh1 N1 C31 -2(4)
Cl1 Rh1 N11 N12 -152.29(12)
Cl1 Rh1 N11 C11 31.49(17)
Cl1 Rh1 N21 N22 -157.02(12)
Cl1 Rh1 N21 C21 36.93(16)
Cl2 Rh1 N1 C1 -132.45(13)
Cl2 Rh1 N1 C31 47.46(13)
Cl2 Rh1 N11 N12 118.00(12)
Cl2 Rh1 N11 C11 -58.22(16)
Cl2 Rh1 N21 N22 -67.12(13)
Cl2 Rh1 N21 C21 126.83(15)
Cl3 Rh1 N1 C1 44.88(13)
Cl3 Rh1 N1 C31 -135.22(12)
Cl3 Rh1 N11 N12 -63.90(12)
Cl3 Rh1 N11 C11 119.88(16)
Cl3 Rh1 N21 N22 114.59(13)
Cl3 Rh1 N21 C21 -51.46(16)
N1 Rh1 N11 N12 28.16(13)
N1 Rh1 N11 C11 -148.06(17)
N1 Rh1 N21 N22 22.51(13)
N1 Rh1 N21 C21 -143.53(16)
N11 Rh1 N1 C1 -44.34(13)
N11 Rh1 N1 C31 135.57(13)
N11 Rh1 N21 N22 45.1(9)
N11 Rh1 N21 C21 -120.9(8)
N11 N12 C2 C1 -31.8(2)
N11 N12 C2 C3 151.90(16)
N11 N12 C13 C12 -0.2(2)
N11 C11 C12 C13 -1.3(2)
N12 N11 C11 C12 1.2(2)
N12 C2 C1 N1 13.0(3)
N12 C2 C1 C6 -170.21(15)
N12 C2 C3 C4 173.37(16)
N21 Rh1 N1 C1 134.00(13)
N21 Rh1 N1 C31 -46.10(13)
N21 Rh1 N11 N12 5.5(9)
N21 Rh1 N11 C11 -170.7(7)
N21 N22 C23 C22 0.3(2)
N21 N22 C32 C31 -34.8(2)
N21 N22 C32 C33 147.82(16)
N21 C21 C22 C23 0.0(2)
N22 N21 C21 C22 0.2(2)
N22 C32 C31 N1 6.6(3)
N22 C32 C31 C36 -176.33(16)
N22 C32 C33 C34 175.67(16)
C1 N1 C31 C32 -140.75(18)
C1 N1 C31 C36 42.4(2)
C1 C2 C3 C4 -2.9(3)
C2 N12 C13 C12 179.92(16)
C2 C3 C4 C5 -2.0(3)
C2 C3 C4 C7 175.58(17)
C3 C2 C1 N1 -170.96(16)
C3 C2 C1 C6 5.9(3)
C3 C4 C5 C6 3.7(3)
C4 C5 C6 C1 -0.5(3)
C5 C6 C1 N1 172.63(16)
C5 C6 C1 C2 -4.2(3)
C7 C4 C5 C6 -173.85(17)
C11 N11 N12 C2 179.25(16)
C11 N11 N12 C13 -0.65(19)
C11 C12 C13 N12 0.9(2)
C13 N12 C2 C1 148.04(18)
C13 N12 C2 C3 -28.2(2)
C21 N21 N22 C23 -0.28(19)
C21 N21 N22 C32 -179.86(16)
C21 C22 C23 N22 -0.2(2)
C23 N22 C32 C31 145.71(18)
C23 N22 C32 C33 -31.7(3)
C31 N1 C1 C2 -148.89(17)
C31 N1 C1 C6 34.5(3)
C31 C32 C33 C34 -1.7(3)
C32 N22 C23 C22 179.85(17)
C32 C33 C34 C35 1.2(3)
C32 C33 C34 C37 178.73(17)
C33 C32 C31 N1 -176.12(17)
C33 C32 C31 C36 0.9(3)
C33 C34 C35 C36 0.0(3)
C34 C35 C36 C31 -0.8(3)
C35 C36 C31 N1 177.36(17)
C35 C36 C31 C32 0.3(3)
C37 C34 C35 C36 -177.53(18)
C41 N2 C43 C44 -73.6(2)
C41 N2 C45 C46 179.02(16)
C41 N2 C47 C48 -45.9(2)
C43 N2 C41 C42 179.93(17)
C43 N2 C45 C46 60.2(2)
C43 N2 C47 C48 72.7(2)
C45 N2 C41 C42 58.5(2)
C45 N2 C43 C44 46.2(2)
C45 N2 C47 C48 -165.90(18)
C47 N2 C41 C42 -60.7(2)
C47 N2 C43 C44 165.23(16)
C47 N2 C45 C46 -59.4(2)
